data_2236401
loop_
_publ_author_name
'Thanigaimani, Kaliyaperumal'
'Farhadikoutenaei, Abbas'
'Khalib, Nuridayanti Che'
'Arshad, Suhana'
'Razak, Ibrahim Abdul'

_publ_section_title
;
 2-Amino-5-methylpyridinium 2-aminobenzoate
;
_journal_coeditor_code IS5202
_journal_issue 11
_journal_name_full 'Acta Crystallographica Section E'
_journal_page_first o3196
_journal_page_last o3197
_journal_paper_doi 10.1107/S1600536812043243
_journal_volume 68
_journal_year 2012
_chemical_formula_iupac 'C6 H9 N2 +, C7 H6 N O2 -'
_chemical_formula_moiety 'C6 H9 N2 +, C7 H6 N O2 -'
_chemical_formula_sum 'C13 H15 N3 O2'
_chemical_formula_weight 245.28
_chemical_name_systematic
;
2-Amino-5-methylpyridinium 2-aminobenzoate
;
_space_group_IT_number 14
_symmetry_cell_setting monoclinic
_symmetry_space_group_name_Hall '-P 2ybc'
_symmetry_space_group_name_H-M 'P 1 21/c 1'
_atom_sites_solution_hydrogens geom
_atom_sites_solution_primary direct
_atom_sites_solution_secondary difmap
_audit_creation_method SHELXL-97
_cell_angle_alpha 90.00
_cell_angle_beta 129.850(4)
_cell_angle_gamma 90.00
_cell_formula_units_Z 4
_cell_length_a 9.2394(8)
_cell_length_b 13.9200(11)
_cell_length_c 12.1514(8)
_cell_measurement_reflns_used 4117
_cell_measurement_temperature 100.0(10)
_cell_measurement_theta_max 32.52
_cell_measurement_theta_min 2.63
_cell_volume 1199.82(18)
_computing_cell_refinement 'SAINT (Bruker, 2009)'
_computing_data_collection 'APEX2 (Bruker, 2009)'
_computing_data_reduction 'SAINT (Bruker, 2009)'
_computing_molecular_graphics 'SHELXTL (Sheldrick, 2008)'
_computing_publication_material
;
SHELXTL (Sheldrick, 2008) and PLATON (Spek, 2009)
;
_computing_structure_refinement 'SHELXTL (Sheldrick, 2008)'
_computing_structure_solution 'SHELXTL (Sheldrick, 2008)'
_diffrn_ambient_temperature 100.0(10)
_diffrn_measured_fraction_theta_full 0.986
_diffrn_measured_fraction_theta_max 0.986
_diffrn_measurement_device_type
;
Bruker SMART APEXII DUO CCD area-detector
;
_diffrn_measurement_method '\f and \w scans'
_diffrn_radiation_monochromator graphite
_diffrn_radiation_source 'fine-focus sealed tube'
_diffrn_radiation_type MoK\a
_diffrn_radiation_wavelength 0.71073
_diffrn_reflns_av_R_equivalents 0.0314
_diffrn_reflns_av_sigmaI/netI 0.0272
_diffrn_reflns_limit_h_max 12
_diffrn_reflns_limit_h_min -12
_diffrn_reflns_limit_k_max 18
_diffrn_reflns_limit_k_min -18
_diffrn_reflns_limit_l_max 15
_diffrn_reflns_limit_l_min -15
_diffrn_reflns_number 11650
_diffrn_reflns_theta_full 27.49
_diffrn_reflns_theta_max 27.49
_diffrn_reflns_theta_min 2.87
_diffrn_standards_number 0
_exptl_absorpt_coefficient_mu 0.094
_exptl_absorpt_correction_T_max 0.9872
_exptl_absorpt_correction_T_min 0.9675
_exptl_absorpt_correction_type multi-scan
_exptl_absorpt_process_details '(<i>SADABS</i>; Bruker, 2009)'
_exptl_crystal_colour pink
_exptl_crystal_density_diffrn 1.358
_exptl_crystal_density_method 'not measured'
_exptl_crystal_description block
_exptl_crystal_F_000 520
_exptl_crystal_size_max 0.35
_exptl_crystal_size_mid 0.33
_exptl_crystal_size_min 0.14
_refine_diff_density_max 0.267
_refine_diff_density_min -0.239
_refine_ls_extinction_method none
_refine_ls_goodness_of_fit_ref 1.071
_refine_ls_hydrogen_treatment mixed
_refine_ls_matrix_type full
_refine_ls_number_parameters 184
_refine_ls_number_reflns 2707
_refine_ls_number_restraints 0
_refine_ls_restrained_S_all 1.071
_refine_ls_R_factor_all 0.0432
_refine_ls_R_factor_gt 0.0366
_refine_ls_shift/su_max 0.000
_refine_ls_shift/su_mean 0.000
_refine_ls_structure_factor_coef Fsqd
_refine_ls_weighting_details 'calc w=1/[\s^2^(Fo^2^)+(0.0457P)^2^+0.4478P] where P=(Fo^2^+2Fc^2^)/3'
_refine_ls_weighting_scheme calc
_refine_ls_wR_factor_gt 0.0937
_refine_ls_wR_factor_ref 0.1007
_reflns_number_gt 2361
_reflns_number_total 2707
_reflns_threshold_expression I>2\s(I)
_cod_data_source_file is5202.cif
_cod_data_source_block I
_cod_original_cell_volume 1199.82(16)
_cod_original_sg_symbol_H-M 'P 21/c'
_cod_database_code 2236401
_cod_database_fobs_code 2236401

loop_
_symmetry_equiv_pos_as_xyz
'x, y, z'
'-x, y+1/2, -z+1/2'
'-x, -y, -z'
'x, -y-1/2, z-1/2'

loop_
_atom_site_type_symbol
_atom_site_label
_atom_site_fract_x
_atom_site_fract_y
_atom_site_fract_z
_atom_site_U_iso_or_equiv
_atom_site_adp_type
_atom_site_calc_flag
_atom_site_refinement_flags
_atom_site_occupancy
_atom_site_symmetry_multiplicity
N N1 -0.05463(13) 0.58465(7) 0.37647(10) 0.0151(2) Uani d . 1 1
N N2 -0.25399(14) 0.50164(8) 0.16340(12) 0.0204(2) Uani d . 1 1
C C1 0.11839(16) 0.60745(8) 0.50265(12) 0.0151(2) Uani d . 1 1
H H1A 0.1274 0.6549 0.5629 0.018 Uiso calc R 1 1
C C2 0.27885(15) 0.56356(8) 0.54419(12) 0.0155(2) Uani d . 1 1
C C3 0.25605(16) 0.49221(8) 0.45170(13) 0.0171(2) Uani d . 1 1
H H3A 0.3639 0.4586 0.4784 0.020 Uiso calc R 1 1
C C4 0.08252(16) 0.47011(9) 0.32426(13) 0.0177(3) Uani d . 1 1
H H4A 0.0711 0.4225 0.2631 0.021 Uiso calc R 1 1
C C5 -0.07917(16) 0.51858(8) 0.28449(12) 0.0159(2) Uani d . 1 1
C C6 0.47064(16) 0.59045(9) 0.68135(13) 0.0196(3) Uani d . 1 1
H H6A 0.4574 0.6181 0.7487 0.029 Uiso calc R 1 1
H H6B 0.5289 0.6378 0.6607 0.029 Uiso calc R 1 1
H H6C 0.5502 0.5330 0.7238 0.029 Uiso calc R 1 1
O O1 0.43909(11) 0.88549(6) 0.58761(9) 0.0185(2) Uani d . 1 1
O O2 0.63811(11) 0.83318(6) 0.81350(9) 0.0196(2) Uani d . 1 1
N N3 0.50078(14) 0.75894(8) 0.93299(11) 0.0194(2) Uani d . 1 1
C C7 0.12951(16) 0.86387(9) 0.57403(13) 0.0182(2) Uani d . 1 1
H H7A 0.1169 0.8984 0.5008 0.022 Uiso calc R 1 1
C C8 -0.03024(16) 0.84480(9) 0.55754(13) 0.0205(3) Uani d . 1 1
H H8A -0.1507 0.8658 0.4747 0.025 Uiso calc R 1 1
C C9 -0.01034(16) 0.79390(9) 0.66560(13) 0.0194(3) Uani d . 1 1
H H9A -0.1190 0.7788 0.6550 0.023 Uiso calc R 1 1
C C10 0.16495(16) 0.76523(9) 0.78755(13) 0.0171(2) Uani d . 1 1
H H10A 0.1751 0.7310 0.8599 0.021 Uiso calc R 1 1
C C11 0.32976(15) 0.78581(8) 0.80692(12) 0.0149(2) Uani d . 1 1
C C12 0.31006(15) 0.83401(8) 0.69541(12) 0.0147(2) Uani d . 1 1
C C13 0.47372(15) 0.85226(8) 0.69945(12) 0.0150(2) Uani d . 1 1
H H1 -0.280(2) 0.4597(12) 0.0936(19) 0.032(4) Uiso d . 1 1
H H2 0.500(2) 0.7164(12) 0.9882(18) 0.027(4) Uiso d . 1 1
H H3 0.605(2) 0.7676(13) 0.9397(18) 0.034(4) Uiso d . 1 1
H H4 -0.165(2) 0.6175(13) 0.3487(19) 0.038(5) Uiso d . 1 1
H H5 -0.354(2) 0.5383(12) 0.1417(18) 0.031(4) Uiso d . 1 1

loop_
_atom_site_aniso_label
_atom_site_aniso_U_11
_atom_site_aniso_U_22
_atom_site_aniso_U_33
_atom_site_aniso_U_12
_atom_site_aniso_U_13
_atom_site_aniso_U_23
N1 0.0141(5) 0.0158(5) 0.0159(5) 0.0000(4) 0.0099(4) -0.0003(4)
N2 0.0149(5) 0.0239(5) 0.0183(5) -0.0009(4) 0.0088(4) -0.0060(4)
C1 0.0171(5) 0.0140(5) 0.0147(5) -0.0024(4) 0.0104(5) -0.0017(4)
C2 0.0150(5) 0.0156(5) 0.0153(5) -0.0013(4) 0.0094(5) 0.0012(4)
C3 0.0158(5) 0.0169(5) 0.0201(6) 0.0007(4) 0.0123(5) 0.0013(5)
C4 0.0190(6) 0.0167(5) 0.0191(6) -0.0009(4) 0.0130(5) -0.0028(5)
C5 0.0163(5) 0.0162(5) 0.0156(5) -0.0018(4) 0.0105(5) -0.0002(4)
C6 0.0156(5) 0.0200(6) 0.0184(6) -0.0007(4) 0.0087(5) -0.0018(5)
O1 0.0187(4) 0.0220(4) 0.0151(4) -0.0006(3) 0.0109(4) 0.0014(3)
O2 0.0132(4) 0.0241(5) 0.0180(4) -0.0006(3) 0.0084(4) 0.0046(3)
N3 0.0150(5) 0.0256(5) 0.0152(5) -0.0005(4) 0.0085(4) 0.0043(4)
C7 0.0179(5) 0.0189(6) 0.0146(5) 0.0009(4) 0.0090(5) 0.0006(5)
C8 0.0135(5) 0.0250(6) 0.0164(6) 0.0020(4) 0.0065(5) -0.0009(5)
C9 0.0148(5) 0.0219(6) 0.0216(6) -0.0031(4) 0.0117(5) -0.0053(5)
C10 0.0185(5) 0.0173(6) 0.0176(6) -0.0032(4) 0.0125(5) -0.0025(4)
C11 0.0147(5) 0.0138(5) 0.0136(5) -0.0010(4) 0.0079(5) -0.0027(4)
C12 0.0139(5) 0.0142(5) 0.0144(5) -0.0017(4) 0.0084(5) -0.0025(4)
C13 0.0156(5) 0.0124(5) 0.0153(5) -0.0010(4) 0.0091(5) -0.0013(4)

loop_
_atom_type_symbol
_atom_type_description
_atom_type_scat_dispersion_real
_atom_type_scat_dispersion_imag
_atom_type_scat_source
C C 0.0033 0.0016 'International Tables Vol C Tables 4.2.6.8 and 6.1.1.4'
H H 0.0000 0.0000 'International Tables Vol C Tables 4.2.6.8 and 6.1.1.4'
N N 0.0061 0.0033 'International Tables Vol C Tables 4.2.6.8 and 6.1.1.4'
O O 0.0106 0.0060 'International Tables Vol C Tables 4.2.6.8 and 6.1.1.4'

loop_
_geom_angle_atom_site_label_1
_geom_angle_atom_site_label_2
_geom_angle_atom_site_label_3
_geom_angle
C5 N1 C1 122.86(10)
C5 N1 H4 117.1(11)
C1 N1 H4 120.0(11)
C5 N2 H1 122.7(10)
C5 N2 H5 119.6(10)
H1 N2 H5 117.2(15)
N1 C1 C2 121.54(11)
N1 C1 H1A 119.2
C2 C1 H1A 119.2
C1 C2 C3 116.59(10)
C1 C2 C6 121.72(11)
C3 C2 C6 121.68(10)
C4 C3 C2 121.81(11)
C4 C3 H3A 119.1
C2 C3 H3A 119.1
C3 C4 C5 119.61(11)
C3 C4 H4A 120.2
C5 C4 H4A 120.2
N2 C5 N1 118.38(10)
N2 C5 C4 124.05(11)
N1 C5 C4 117.55(10)
C2 C6 H6A 109.5
C2 C6 H6B 109.5
H6A C6 H6B 109.5
C2 C6 H6C 109.5
H6A C6 H6C 109.5
H6B C6 H6C 109.5
C11 N3 H2 117.4(10)
C11 N3 H3 117.0(11)
H2 N3 H3 121.8(15)
C8 C7 C12 122.28(11)
C8 C7 H7A 118.9
C12 C7 H7A 118.9
C7 C8 C9 118.44(11)
C7 C8 H8A 120.8
C9 C8 H8A 120.8
C10 C9 C8 120.90(11)
C10 C9 H9A 119.6
C8 C9 H9A 119.6
C9 C10 C11 121.22(11)
C9 C10 H10A 119.4
C11 C10 H10A 119.4
N3 C11 C10 118.55(11)
N3 C11 C12 123.23(10)
C10 C11 C12 118.22(10)
C7 C12 C11 118.86(10)
C7 C12 C13 118.47(10)
C11 C12 C13 122.65(10)
O2 C13 O1 123.53(10)
O2 C13 C12 118.48(10)
O1 C13 C12 117.99(10)

loop_
_geom_bond_atom_site_label_1
_geom_bond_atom_site_label_2
_geom_bond_distance
N1 C5 1.3498(15)
N1 C1 1.3660(14)
N1 H4 0.959(18)
N2 C5 1.3356(15)
N2 H1 0.926(18)
N2 H5 0.933(17)
C1 C2 1.3664(16)
C1 H1A 0.9500
C2 C3 1.4108(17)
C2 C6 1.5077(16)
C3 C4 1.3716(16)
C3 H3A 0.9500
C4 C5 1.4125(16)
C4 H4A 0.9500
C6 H6A 0.9800
C6 H6B 0.9800
C6 H6C 0.9800
O1 C13 1.2672(14)
O2 C13 1.2651(14)
N3 C11 1.3717(15)
N3 H2 0.897(17)
N3 H3 0.923(18)
C7 C8 1.3821(17)
C7 C12 1.4064(16)
C7 H7A 0.9500
C8 C9 1.3966(18)
C8 H8A 0.9500
C9 C10 1.3793(16)
C9 H9A 0.9500
C10 C11 1.4131(16)
C10 H10A 0.9500
C11 C12 1.4153(16)
C12 C13 1.5029(15)

loop_
_geom_hbond_atom_site_label_D
_geom_hbond_atom_site_label_H
_geom_hbond_atom_site_label_A
_geom_hbond_site_symmetry_A
_geom_hbond_distance_DH
_geom_hbond_distance_HA
_geom_hbond_distance_DA
_geom_hbond_angle_DHA
_geom_hbond_publ_flag
N3 H3 O2 . 0.92(2) 1.97(2) 2.6734(18) 131.8(15) yes
N2 H1 O1 2_545 0.926(18) 1.982(18) 2.8561(14) 157(2) yes
N3 H2 O1 4_576 0.897(17) 2.159(18) 3.0445(14) 168.7(14) yes
N1 H4 O2 4_475 0.959(18) 1.723(18) 2.6776(13) 172.7(17) yes
N2 H5 O1 4_475 0.933(17) 1.899(18) 2.8305(14) 176.8(16) yes
C1 H1A Cg1 1_555 0.95 2.58 3.5094(13) 165 yes

loop_
_geom_torsion_atom_site_label_1
_geom_torsion_atom_site_label_2
_geom_torsion_atom_site_label_3
_geom_torsion_atom_site_label_4
_geom_torsion
C5 N1 C1 C2 -0.49(17)
N1 C1 C2 C3 -1.33(17)
N1 C1 C2 C6 178.25(11)
C1 C2 C3 C4 2.07(17)
C6 C2 C3 C4 -177.52(11)
C2 C3 C4 C5 -1.02(18)
C1 N1 C5 N2 -179.68(11)
C1 N1 C5 C4 1.58(16)
C3 C4 C5 N2 -179.47(11)
C3 C4 C5 N1 -0.81(17)
C12 C7 C8 C9 -0.13(18)
C7 C8 C9 C10 1.51(18)
C8 C9 C10 C11 -0.38(18)
C9 C10 C11 N3 177.35(11)
C9 C10 C11 C12 -2.10(17)
C8 C7 C12 C11 -2.35(18)
C8 C7 C12 C13 175.98(11)
N3 C11 C12 C7 -176.04(11)
C10 C11 C12 C7 3.38(16)
N3 C11 C12 C13 5.71(18)
C10 C11 C12 C13 -174.87(10)
C7 C12 C13 O2 173.86(10)
C11 C12 C13 O2 -7.88(17)
C7 C12 C13 O1 -6.58(16)
C11 C12 C13 O1 171.69(10)

loop_
_cod_related_entry_id
_cod_related_entry_database
_cod_related_entry_code
1 ChemSpider 30658106
